data_1515476
loop_
_publ_author_name
'Waterman, Rory'
'Tilley, T. Don'

_publ_section_title
;
 Terminal hafnium phosphinidene complexes and phosphinidene ligand
 exchange
;
_journal_issue 7
_journal_name_full 'Chemical Science'
_journal_page_first 1320
_journal_paper_doi 10.1039/c1sc00119a
_journal_volume 2
_journal_year 2011
_chemical_formula_sum 'C34 H69 P5 Pt2'
_chemical_formula_weight 1022.92
_chemical_name_systematic
;
?
;
_space_group_IT_number 61
_symmetry_cell_setting orthorhombic
_symmetry_space_group_name_Hall '-P 2ac 2ab'
_symmetry_space_group_name_H-M 'P b c a'
_atom_sites_solution_hydrogens geom
_atom_sites_solution_primary direct
_atom_sites_solution_secondary difmap
_audit_creation_method SHELXL-97
_cell_angle_alpha 90.00
_cell_angle_beta 90.00
_cell_angle_gamma 90.00
_cell_formula_units_Z 8
_cell_length_a 11.699(3)
_cell_length_b 15.370(4)
_cell_length_c 45.229(11)
_cell_measurement_temperature 139(2)
_cell_volume 8133(4)
_computing_cell_refinement 'Bruker SMART'
_computing_data_collection 'Bruker SMART'
_computing_data_reduction 'Bruker SHELXTL'
_computing_molecular_graphics 'Bruker SHELXTL'
_computing_publication_material 'Bruker SHELXTL'
_computing_structure_refinement 'SHELXL-97 (Sheldrick, 1997)'
_computing_structure_solution 'SHELXS-97 (Sheldrick, 1990)'
_diffrn_ambient_temperature 139(2)
_diffrn_measured_fraction_theta_full 0.968
_diffrn_measured_fraction_theta_max 0.968
_diffrn_measurement_device_type 'CCD area detector'
_diffrn_measurement_method 'phi and omega scans'
_diffrn_radiation_monochromator graphite
_diffrn_radiation_source 'fine-focus sealed tube'
_diffrn_radiation_type MoK\a
_diffrn_radiation_wavelength 0.71073
_diffrn_reflns_av_R_equivalents 0.1434
_diffrn_reflns_av_sigmaI/netI 0.1246
_diffrn_reflns_limit_h_max 14
_diffrn_reflns_limit_h_min -13
_diffrn_reflns_limit_k_max 18
_diffrn_reflns_limit_k_min -14
_diffrn_reflns_limit_l_max 48
_diffrn_reflns_limit_l_min -52
_diffrn_reflns_number 35685
_diffrn_reflns_theta_full 25.25
_diffrn_reflns_theta_max 25.25
_diffrn_reflns_theta_min 1.96
_exptl_absorpt_coefficient_mu 7.091
_exptl_absorpt_correction_T_max 0.6112
_exptl_absorpt_correction_T_min 0.4639
_exptl_absorpt_correction_type empirical
_exptl_absorpt_process_details 'SHELXL-97 (Sheldrick, 1997)'
_exptl_crystal_colour yellow
_exptl_crystal_density_diffrn 1.671
_exptl_crystal_density_method 'not measured'
_exptl_crystal_description block
_exptl_crystal_F_000 4032
_exptl_crystal_size_max 0.12
_exptl_crystal_size_mid 0.11
_exptl_crystal_size_min 0.07
_refine_diff_density_max 1.167
_refine_diff_density_min -1.549
_refine_diff_density_rms 0.190
_refine_ls_extinction_method none
_refine_ls_goodness_of_fit_ref 0.884
_refine_ls_hydrogen_treatment constr
_refine_ls_matrix_type full
_refine_ls_number_parameters 370
_refine_ls_number_reflns 7118
_refine_ls_number_restraints 0
_refine_ls_restrained_S_all 0.884
_refine_ls_R_factor_all 0.1243
_refine_ls_R_factor_gt 0.0482
_refine_ls_shift/su_max 0.001
_refine_ls_shift/su_mean 0.000
_refine_ls_structure_factor_coef Fsqd
_refine_ls_weighting_details 'calc w=1/[\s^2^(Fo^2^)+(0.0290P)^2^+0.0000P] where P=(Fo^2^+2Fc^2^)/3'
_refine_ls_weighting_scheme calc
_refine_ls_wR_factor_gt 0.0799
_refine_ls_wR_factor_ref 0.0965
_reflns_number_gt 3758
_reflns_number_total 7118
_reflns_threshold_expression >2sigma(I)
_cod_data_source_file c1sc00119a.txt
_cod_data_source_block rw05m
_cod_depositor_comments
;
The following automatic conversions were performed:

'_symmetry_cell_setting' value 'Orthorhombic' changed to
'orthorhombic' according to
/usr/data/users/saulius/automatic-downloads/retrospective/RSC/lib/dictionaries/cif_core.dic
dictionary named 'cif_core.dic' version 2.4.2 from 2011-04-26.

Automatic conversion script
Id: cif_fix_values 2281 2013-09-26 08:29:07Z andrius 
;
_cod_original_cell_volume 8133(3)
_cod_original_sg_symbol_H-M Pbca
_cod_database_code 1515476

loop_
_symmetry_equiv_pos_as_xyz
'x, y, z'
'-x+1/2, -y, z+1/2'
'-x, y+1/2, -z+1/2'
'x+1/2, -y+1/2, -z'
'-x, -y, -z'
'x-1/2, y, -z-1/2'
'x, -y-1/2, z-1/2'
'-x-1/2, y-1/2, z'

loop_
_atom_site_label
_atom_site_type_symbol
_atom_site_fract_x
_atom_site_fract_y
_atom_site_fract_z
_atom_site_U_iso_or_equiv
_atom_site_adp_type
_atom_site_occupancy
_atom_site_symmetry_multiplicity
_atom_site_calc_flag
_atom_site_refinement_flags
Pt1 Pt 0.02926(4) 0.79948(3) 0.403679(8) 0.02417(12) Uani 1 1 d .
Pt2 Pt 0.03199(4) 0.80796(3) 0.343181(8) 0.02327(12) Uani 1 1 d .
P4 P 0.0965(3) 0.7721(2) 0.29828(7) 0.0306(8) Uani 1 1 d .
P5 P 0.1663(2) 0.74160(18) 0.37301(8) 0.0264(7) Uani 1 1 d .
P3 P -0.1034(3) 0.8905(2) 0.32084(7) 0.0322(8) Uani 1 1 d .
P2 P -0.1201(3) 0.8618(2) 0.42753(7) 0.0355(8) Uani 1 1 d .
P1 P 0.0881(3) 0.74768(19) 0.44727(7) 0.0310(9) Uani 1 1 d .
C1 C -0.0044(9) 0.7935(7) 0.4761(2) 0.038(3) Uani 1 1 d .
H1A H -0.0074 0.7531 0.4931 0.045 Uiso 1 1 calc R
H1B H 0.0282 0.8493 0.4831 0.045 Uiso 1 1 calc R
C52 C 0.0413(9) 0.5810(7) 0.3698(2) 0.037(3) Uani 1 1 d .
H52A H -0.0256 0.6146 0.3665 0.044 Uiso 1 1 calc R
C4 C 0.0049(9) 0.8196(7) 0.2699(2) 0.039(3) Uani 1 1 d .
H4A H 0.0541 0.8460 0.2545 0.046 Uiso 1 1 calc R
H4B H -0.0392 0.7723 0.2604 0.046 Uiso 1 1 calc R
C421 C 0.1004(11) 0.6541(7) 0.2876(3) 0.046(4) Uani 1 1 d .
H42A H 0.1517 0.6240 0.3020 0.055 Uiso 1 1 calc R
C53 C 0.0319(12) 0.4909(8) 0.3716(3) 0.056(4) Uani 1 1 d .
H53A H -0.0411 0.4641 0.3704 0.068 Uiso 1 1 calc R
C121 C 0.0765(10) 0.6289(7) 0.4518(2) 0.037(3) Uani 1 1 d .
H12A H 0.1269 0.6023 0.4364 0.045 Uiso 1 1 calc R
C123 C -0.0445(10) 0.5977(7) 0.4453(3) 0.051(4) Uani 1 1 d .
H12B H -0.0481 0.5344 0.4477 0.076 Uiso 1 1 calc R
H12C H -0.0653 0.6133 0.4250 0.076 Uiso 1 1 calc R
H12D H -0.0978 0.6254 0.4591 0.076 Uiso 1 1 calc R
C51 C 0.1455(8) 0.6229(7) 0.3726(2) 0.028(3) Uani 1 1 d .
C211 C -0.1194(9) 0.9816(7) 0.4344(2) 0.033(3) Uani 1 1 d .
H21A H -0.1763 1.0074 0.4204 0.039 Uiso 1 1 calc R
C2 C -0.1260(10) 0.8091(8) 0.4644(2) 0.048(3) Uani 1 1 d .
H2A H -0.1685 0.8467 0.4784 0.058 Uiso 1 1 calc R
H2B H -0.1669 0.7529 0.4629 0.058 Uiso 1 1 calc R
C411 C 0.2398(10) 0.8124(9) 0.2877(2) 0.047(4) Uani 1 1 d .
H41A H 0.2489 0.8031 0.2659 0.057 Uiso 1 1 calc R
C321 C -0.1122(11) 1.0087(7) 0.3262(3) 0.047(4) Uani 1 1 d .
H32A H -0.1592 1.0342 0.3099 0.056 Uiso 1 1 calc R
C111 C 0.2337(10) 0.7726(8) 0.4610(3) 0.037(3) Uani 1 1 d .
H11A H 0.2370 0.7559 0.4823 0.044 Uiso 1 1 calc R
C56 C 0.2417(9) 0.5686(7) 0.3763(3) 0.037(3) Uani 1 1 d .
H56A H 0.3154 0.5940 0.3779 0.044 Uiso 1 1 calc R
C54 C 0.1286(10) 0.4402(7) 0.3753(3) 0.042(3) Uani 1 1 d .
H54A H 0.1234 0.3785 0.3761 0.050 Uiso 1 1 calc R
C113 C 0.2597(10) 0.8701(8) 0.4588(3) 0.053(4) Uani 1 1 d .
H11B H 0.3367 0.8814 0.4664 0.080 Uiso 1 1 calc R
H11C H 0.2038 0.9028 0.4705 0.080 Uiso 1 1 calc R
H11D H 0.2553 0.8885 0.4381 0.080 Uiso 1 1 calc R
C122 C 0.1164(12) 0.5929(8) 0.4815(3) 0.070(5) Uani 1 1 d .
H12E H 0.1078 0.5295 0.4816 0.105 Uiso 1 1 calc R
H12F H 0.0700 0.6181 0.4974 0.105 Uiso 1 1 calc R
H12G H 0.1969 0.6081 0.4846 0.105 Uiso 1 1 calc R
C112 C 0.3238(10) 0.7214(9) 0.4449(3) 0.057(4) Uani 1 1 d .
H11E H 0.3992 0.7356 0.4530 0.086 Uiso 1 1 calc R
H11F H 0.3219 0.7362 0.4238 0.086 Uiso 1 1 calc R
H11G H 0.3091 0.6591 0.4474 0.086 Uiso 1 1 calc R
C223 C -0.3660(11) 0.8580(9) 0.4347(3) 0.070(5) Uani 1 1 d .
H22A H -0.4385 0.8445 0.4249 0.105 Uiso 1 1 calc R
H22B H -0.3652 0.9194 0.4405 0.105 Uiso 1 1 calc R
H22C H -0.3577 0.8214 0.4523 0.105 Uiso 1 1 calc R
C213 C -0.1529(10) 1.0132(8) 0.4653(2) 0.052(4) Uani 1 1 d .
H21B H -0.1491 1.0769 0.4660 0.078 Uiso 1 1 calc R
H21C H -0.1000 0.9888 0.4799 0.078 Uiso 1 1 calc R
H21D H -0.2309 0.9942 0.4698 0.078 Uiso 1 1 calc R
C3 C -0.0770(11) 0.8870(10) 0.2805(3) 0.077(5) Uani 1 1 d .
H3A H -0.1510 0.8775 0.2705 0.092 Uiso 1 1 calc R
H3B H -0.0482 0.9447 0.2743 0.092 Uiso 1 1 calc R
C313 C -0.3409(10) 0.9070(9) 0.3055(3) 0.070(5) Uani 1 1 d .
H31A H -0.4174 0.8827 0.3085 0.105 Uiso 1 1 calc R
H31B H -0.3208 0.9036 0.2845 0.105 Uiso 1 1 calc R
H31C H -0.3401 0.9680 0.3118 0.105 Uiso 1 1 calc R
C413 C 0.2520(12) 0.9083(9) 0.2936(3) 0.086(6) Uani 1 1 d .
H41B H 0.3285 0.9275 0.2877 0.130 Uiso 1 1 calc R
H41C H 0.2408 0.9196 0.3147 0.130 Uiso 1 1 calc R
H41D H 0.1945 0.9403 0.2822 0.130 Uiso 1 1 calc R
C423 C 0.1489(12) 0.6368(8) 0.2566(2) 0.064(4) Uani 1 1 d .
H42B H 0.1496 0.5740 0.2528 0.096 Uiso 1 1 calc R
H42C H 0.2271 0.6595 0.2554 0.096 Uiso 1 1 calc R
H42D H 0.1011 0.6658 0.2418 0.096 Uiso 1 1 calc R
C221 C -0.2691(10) 0.8406(8) 0.4139(3) 0.050(4) Uani 1 1 d .
H22D H -0.2807 0.8810 0.3969 0.060 Uiso 1 1 calc R
C212 C -0.0033(10) 1.0215(7) 0.4264(3) 0.068(5) Uani 1 1 d .
H21E H -0.0052 1.0843 0.4302 0.102 Uiso 1 1 calc R
H21F H 0.0130 1.0111 0.4055 0.102 Uiso 1 1 calc R
H21G H 0.0565 0.9947 0.4386 0.102 Uiso 1 1 calc R
C55 C 0.2308(11) 0.4809(8) 0.3777(3) 0.047(3) Uani 1 1 d .
H55A H 0.2976 0.4466 0.3805 0.056 Uiso 1 1 calc R
C422 C -0.0166(12) 0.6143(9) 0.2908(3) 0.091(6) Uani 1 1 d .
H42E H -0.0134 0.5526 0.2854 0.137 Uiso 1 1 calc R
H42F H -0.0706 0.6446 0.2779 0.137 Uiso 1 1 calc R
H42G H -0.0419 0.6196 0.3114 0.137 Uiso 1 1 calc R
C311 C -0.2537(10) 0.8551(8) 0.3238(3) 0.051(4) Uani 1 1 d .
H31D H -0.2759 0.8630 0.3449 0.061 Uiso 1 1 calc R
C412 C 0.3351(12) 0.7611(11) 0.3033(3) 0.094(6) Uani 1 1 d .
H41E H 0.4097 0.7836 0.2971 0.141 Uiso 1 1 calc R
H41F H 0.3292 0.6994 0.2981 0.141 Uiso 1 1 calc R
H41G H 0.3271 0.7677 0.3248 0.141 Uiso 1 1 calc R
C312 C -0.2632(12) 0.7578(9) 0.3174(3) 0.077(5) Uani 1 1 d .
H31E H -0.3432 0.7396 0.3191 0.116 Uiso 1 1 calc R
H31F H -0.2169 0.7254 0.3318 0.116 Uiso 1 1 calc R
H31G H -0.2355 0.7458 0.2974 0.116 Uiso 1 1 calc R
C322 C 0.0066(11) 1.0490(9) 0.3252(4) 0.103(7) Uani 1 1 d .
H32B H 0.0005 1.1121 0.3279 0.154 Uiso 1 1 calc R
H32C H 0.0421 1.0365 0.3061 0.154 Uiso 1 1 calc R
H32D H 0.0536 1.0244 0.3411 0.154 Uiso 1 1 calc R
C323 C -0.1700(14) 1.0293(8) 0.3560(3) 0.086(5) Uani 1 1 d .
H32E H -0.1759 1.0925 0.3584 0.130 Uiso 1 1 calc R
H32F H -0.1243 1.0049 0.3721 0.130 Uiso 1 1 calc R
H32G H -0.2467 1.0036 0.3563 0.130 Uiso 1 1 calc R
C222 C -0.2784(12) 0.7478(9) 0.4011(3) 0.073(5) Uani 1 1 d .
H22E H -0.3565 0.7378 0.3940 0.109 Uiso 1 1 calc R
H22F H -0.2599 0.7053 0.4165 0.109 Uiso 1 1 calc R
H22G H -0.2248 0.7415 0.3846 0.109 Uiso 1 1 calc R

loop_
_atom_site_aniso_label
_atom_site_aniso_U_11
_atom_site_aniso_U_22
_atom_site_aniso_U_33
_atom_site_aniso_U_23
_atom_site_aniso_U_13
_atom_site_aniso_U_12
Pt1 0.0273(3) 0.0257(2) 0.0195(2) 0.0005(2) -0.0003(2) 0.0005(3)
Pt2 0.0265(2) 0.0252(2) 0.0181(2) 0.00268(19) -0.0009(2) -0.0001(3)
P4 0.039(2) 0.0340(18) 0.0192(18) 0.0037(14) 0.0020(15) -0.0009(16)
P5 0.0277(15) 0.0263(16) 0.0251(17) 0.0022(14) 0.0008(18) 0.0011(13)
P3 0.033(2) 0.037(2) 0.0261(19) 0.0030(15) -0.0063(15) 0.0046(16)
P2 0.037(2) 0.038(2) 0.032(2) 0.0033(15) 0.0057(16) 0.0030(16)
P1 0.036(2) 0.035(2) 0.0215(19) -0.0013(14) -0.0010(16) 0.0010(15)
C1 0.047(9) 0.024(7) 0.042(7) -0.004(6) -0.005(6) 0.010(6)
C52 0.037(7) 0.026(6) 0.047(8) -0.002(6) -0.001(7) -0.003(6)
C4 0.048(9) 0.042(8) 0.025(7) 0.010(6) 0.007(6) 0.011(6)
C421 0.062(10) 0.034(8) 0.042(9) -0.004(6) 0.023(7) 0.003(7)
C53 0.063(9) 0.046(8) 0.060(9) 0.007(7) -0.027(9) -0.014(8)
C121 0.052(8) 0.042(8) 0.017(7) 0.005(6) 0.005(6) 0.008(7)
C123 0.049(9) 0.043(8) 0.061(10) 0.011(7) 0.000(8) 0.003(8)
C51 0.027(6) 0.032(7) 0.025(6) -0.012(6) 0.001(6) -0.012(5)
C211 0.030(7) 0.032(7) 0.036(8) -0.001(6) 0.009(6) 0.006(6)
C2 0.049(9) 0.058(9) 0.038(8) 0.002(7) 0.013(6) 0.018(8)
C411 0.040(8) 0.076(11) 0.026(8) 0.016(7) 0.015(6) -0.018(8)
C321 0.062(10) 0.031(8) 0.047(9) 0.004(6) -0.016(7) 0.015(7)
C111 0.030(8) 0.059(9) 0.022(7) -0.004(6) -0.010(6) -0.001(7)
C56 0.043(7) 0.024(7) 0.044(8) -0.004(6) -0.002(7) 0.000(6)
C54 0.060(9) 0.026(7) 0.038(8) 0.007(6) -0.014(7) 0.009(7)
C113 0.056(9) 0.059(10) 0.044(9) -0.016(7) -0.020(7) -0.003(8)
C122 0.132(15) 0.052(9) 0.026(8) 0.023(7) 0.002(8) -0.004(9)
C112 0.027(8) 0.096(12) 0.048(10) 0.002(8) -0.011(7) 0.011(8)
C223 0.047(10) 0.070(11) 0.094(13) -0.015(9) 0.014(8) 0.002(8)
C213 0.057(9) 0.064(10) 0.034(9) -0.015(7) -0.007(7) 0.011(7)
C3 0.069(10) 0.139(14) 0.023(8) 0.018(9) -0.012(7) 0.053(11)
C313 0.034(8) 0.116(14) 0.061(11) -0.008(9) -0.022(8) 0.017(9)
C413 0.109(14) 0.090(13) 0.060(11) -0.028(9) 0.045(9) -0.066(11)
C423 0.113(13) 0.052(9) 0.027(9) -0.016(7) 0.013(8) -0.001(9)
C221 0.024(7) 0.043(8) 0.083(12) -0.002(8) 0.002(7) -0.001(7)
C212 0.075(13) 0.031(8) 0.098(12) -0.031(8) 0.020(8) -0.017(7)
C55 0.057(9) 0.035(8) 0.049(9) -0.001(7) 0.004(8) 0.011(7)
C422 0.111(14) 0.083(12) 0.079(12) -0.035(9) 0.049(10) -0.047(11)
C311 0.038(8) 0.053(9) 0.060(10) 0.001(7) -0.014(7) 0.014(7)
C412 0.043(11) 0.20(2) 0.042(11) 0.013(10) -0.001(9) 0.007(11)
C312 0.059(12) 0.065(11) 0.109(15) 0.006(10) -0.024(10) -0.022(9)
C322 0.053(13) 0.056(11) 0.20(2) 0.025(11) -0.033(11) -0.012(9)
C323 0.159(17) 0.042(10) 0.058(12) 0.001(8) -0.012(11) 0.004(10)
C222 0.061(11) 0.082(12) 0.075(13) -0.013(9) -0.007(9) -0.019(9)

loop_
_atom_type_symbol
_atom_type_description
_atom_type_scat_dispersion_real
_atom_type_scat_dispersion_imag
_atom_type_scat_source
C C 0.0033 0.0016 'International Tables Vol C Tables 4.2.6.8 and 6.1.1.4'
H H 0.0000 0.0000 'International Tables Vol C Tables 4.2.6.8 and 6.1.1.4'
P P 0.1023 0.0942 'International Tables Vol C Tables 4.2.6.8 and 6.1.1.4'
Pt Pt -1.7033 8.3905 'International Tables Vol C Tables 4.2.6.8 and 6.1.1.4'

loop_
_geom_angle_atom_site_label_1
_geom_angle_atom_site_label_2
_geom_angle_atom_site_label_3
_geom_angle
P1 Pt1 P2 88.18(12)
P1 Pt1 P5 100.34(12)
P2 Pt1 P5 171.32(12)
P1 Pt1 Pt2 153.44(9)
P2 Pt1 Pt2 117.67(8)
P5 Pt1 Pt2 53.69(8)
P4 Pt2 P3 88.24(12)
P4 Pt2 P5 101.06(12)
P3 Pt2 P5 169.50(11)
P4 Pt2 Pt1 154.08(9)
P3 Pt2 Pt1 117.62(8)
P5 Pt2 Pt1 53.36(8)
C4 P4 C411 102.5(5)
C4 P4 C421 102.7(6)
C411 P4 C421 103.6(6)
C4 P4 Pt2 110.0(4)
C411 P4 Pt2 117.3(4)
C421 P4 Pt2 118.8(4)
C51 P5 Pt1 107.3(3)
C51 P5 Pt2 110.0(4)
Pt1 P5 Pt2 72.95(8)
C321 P3 C311 103.2(6)
C321 P3 C3 99.8(6)
C311 P3 C3 102.8(6)
C321 P3 Pt2 122.3(4)
C311 P3 Pt2 118.0(4)
C3 P3 Pt2 107.8(4)
C2 P2 C211 106.4(5)
C2 P2 C221 100.6(6)
C211 P2 C221 103.3(5)
C2 P2 Pt1 105.8(4)
C211 P2 Pt1 119.5(4)
C221 P2 Pt1 119.1(4)
C1 P1 C121 105.0(5)
C1 P1 C111 103.0(5)
C121 P1 C111 103.6(5)
C1 P1 Pt1 107.9(4)
C121 P1 Pt1 115.3(4)
C111 P1 Pt1 120.3(4)
C2 C1 P1 111.2(8)
C51 C52 C53 121.8(11)
C3 C4 P4 115.4(8)
C422 C421 C423 110.8(11)
C422 C421 P4 110.2(9)
C423 C421 P4 114.4(8)
C54 C53 C52 120.2(12)
C123 C121 C122 109.8(10)
C123 C121 P1 111.1(8)
C122 C121 P1 115.7(8)
C52 C51 C56 116.0(10)
C52 C51 P5 125.4(8)
C56 C51 P5 118.6(8)
C213 C211 C212 108.2(9)
C213 C211 P2 117.6(8)
C212 C211 P2 111.1(7)
C1 C2 P2 110.0(8)
C413 C411 C412 110.6(12)
C413 C411 P4 111.6(9)
C412 C411 P4 111.5(9)
C322 C321 C323 110.1(12)
C322 C321 P3 110.4(9)
C323 C321 P3 110.1(9)
C112 C111 C113 110.0(10)
C112 C111 P1 112.0(8)
C113 C111 P1 111.3(8)
C55 C56 C51 121.3(11)
C55 C54 C53 118.1(12)
C4 C3 P3 116.5(8)
C223 C221 C222 110.4(11)
C223 C221 P2 117.8(10)
C222 C221 P2 110.4(8)
C54 C55 C56 122.6(12)
C312 C311 C313 111.1(11)
C312 C311 P3 110.1(9)
C313 C311 P3 116.2(9)

loop_
_geom_bond_atom_site_label_1
_geom_bond_atom_site_label_2
_geom_bond_distance
Pt1 P1 2.235(3)
Pt1 P2 2.266(3)
Pt1 P5 2.299(3)
Pt1 Pt2 2.7396(9)
Pt2 P4 2.236(3)
Pt2 P3 2.267(3)
Pt2 P5 2.309(3)
P4 C4 1.825(11)
P4 C411 1.851(12)
P4 C421 1.877(11)
P5 C51 1.841(10)
P3 C321 1.835(11)
P3 C311 1.845(13)
P3 C3 1.850(12)
P2 C2 1.855(11)
P2 C211 1.867(11)
P2 C221 1.877(12)
P1 C1 1.834(11)
P1 C121 1.841(11)
P1 C111 1.853(11)
C1 C2 1.536(14)
C52 C51 1.385(13)
C52 C53 1.391(14)
C4 C3 1.490(14)
C421 C422 1.507(15)
C421 C423 1.535(14)
C53 C54 1.384(14)
C121 C123 1.522(14)
C121 C122 1.528(13)
C51 C56 1.411(13)
C211 C213 1.532(13)
C211 C212 1.533(13)
C411 C413 1.505(16)
C411 C412 1.537(17)
C321 C322 1.522(15)
C321 C323 1.538(16)
C111 C112 1.503(15)
C111 C113 1.533(14)
C56 C55 1.356(13)
C54 C55 1.355(14)
C223 C221 1.496(15)
C313 C311 1.536(15)
C221 C222 1.544(16)
C311 C312 1.528(15)

loop_
_geom_torsion_atom_site_label_1
_geom_torsion_atom_site_label_2
_geom_torsion_atom_site_label_3
_geom_torsion_atom_site_label_4
_geom_torsion
P1 Pt1 Pt2 P4 -3.1(3)
P2 Pt1 Pt2 P4 -168.6(2)
P5 Pt1 Pt2 P4 10.5(2)
P1 Pt1 Pt2 P3 172.8(2)
P2 Pt1 Pt2 P3 7.22(13)
P5 Pt1 Pt2 P3 -173.63(13)
P1 Pt1 Pt2 P5 -13.6(2)
P2 Pt1 Pt2 P5 -179.15(13)
P3 Pt2 P4 C4 -3.7(4)
P5 Pt2 P4 C4 -178.8(4)
Pt1 Pt2 P4 C4 172.6(4)
P3 Pt2 P4 C411 112.8(5)
P5 Pt2 P4 C411 -62.3(5)
Pt1 Pt2 P4 C411 -70.9(5)
P3 Pt2 P4 C421 -121.4(5)
P5 Pt2 P4 C421 63.5(5)
Pt1 Pt2 P4 C421 54.9(6)
P1 Pt1 P5 C51 67.7(4)
P2 Pt1 P5 C51 -101.1(8)
Pt2 Pt1 P5 C51 -106.2(4)
P1 Pt1 P5 Pt2 173.88(9)
P2 Pt1 P5 Pt2 5.0(8)
P4 Pt2 P5 C51 -72.6(4)
P3 Pt2 P5 C51 135.4(6)
Pt1 Pt2 P5 C51 102.7(4)
P4 Pt2 P5 Pt1 -175.34(9)
P3 Pt2 P5 Pt1 32.6(6)
P4 Pt2 P3 C321 -118.3(5)
P5 Pt2 P3 C321 34.3(9)
Pt1 Pt2 P3 C321 63.5(5)
P4 Pt2 P3 C311 111.8(5)
P5 Pt2 P3 C311 -95.6(8)
Pt1 Pt2 P3 C311 -66.4(5)
P4 Pt2 P3 C3 -3.8(5)
P5 Pt2 P3 C3 148.7(7)
Pt1 Pt2 P3 C3 178.0(5)
P1 Pt1 P2 C2 -15.2(4)
P5 Pt1 P2 C2 153.9(7)
Pt2 Pt1 P2 C2 158.4(4)
P1 Pt1 P2 C211 104.6(4)
P5 Pt1 P2 C211 -86.4(9)
Pt2 Pt1 P2 C211 -81.8(4)
P1 Pt1 P2 C221 -127.3(5)
P5 Pt1 P2 C221 41.8(9)
Pt2 Pt1 P2 C221 46.3(5)
P2 Pt1 P1 C1 -6.1(4)
P5 Pt1 P1 C1 175.6(4)
Pt2 Pt1 P1 C1 -173.3(4)
P2 Pt1 P1 C121 111.0(4)
P5 Pt1 P1 C121 -67.4(4)
Pt2 Pt1 P1 C121 -56.3(5)
P2 Pt1 P1 C111 -123.7(5)
P5 Pt1 P1 C111 58.0(5)
Pt2 Pt1 P1 C111 69.1(5)
C121 P1 C1 C2 -91.9(9)
C111 P1 C1 C2 159.9(8)
Pt1 P1 C1 C2 31.6(9)
C411 P4 C4 C3 -112.7(10)
C421 P4 C4 C3 140.1(10)
Pt2 P4 C4 C3 12.7(11)
C4 P4 C421 C422 -65.7(10)
C411 P4 C421 C422 -172.0(9)
Pt2 P4 C421 C422 55.8(11)
C4 P4 C421 C423 59.9(11)
C411 P4 C421 C423 -46.5(11)
Pt2 P4 C421 C423 -178.6(8)
C51 C52 C53 C54 -2.4(19)
C1 P1 C121 C123 64.8(9)
C111 P1 C121 C123 172.5(8)
Pt1 P1 C121 C123 -53.9(9)
C1 P1 C121 C122 -61.3(10)
C111 P1 C121 C122 46.5(10)
Pt1 P1 C121 C122 -179.9(8)
C53 C52 C51 C56 2.3(17)
C53 C52 C51 P5 -175.6(9)
Pt1 P5 C51 C52 44.9(11)
Pt2 P5 C51 C52 -32.8(11)
Pt1 P5 C51 C56 -132.9(8)
Pt2 P5 C51 C56 149.5(8)
C2 P2 C211 C213 -14.8(10)
C221 P2 C211 C213 90.7(9)
Pt1 P2 C211 C213 -134.2(7)
C2 P2 C211 C212 110.7(9)
C221 P2 C211 C212 -143.8(9)
Pt1 P2 C211 C212 -8.7(10)
P1 C1 C2 P2 -45.3(10)
C211 P2 C2 C1 -89.7(8)
C221 P2 C2 C1 162.9(8)
Pt1 P2 C2 C1 38.3(9)
C4 P4 C411 C413 71.2(10)
C421 P4 C411 C413 177.8(9)
Pt2 P4 C411 C413 -49.3(10)
C4 P4 C411 C412 -164.5(10)
C421 P4 C411 C412 -58.0(11)
Pt2 P4 C411 C412 75.0(11)
C311 P3 C321 C322 178.6(10)
C3 P3 C321 C322 -75.7(10)
Pt2 P3 C321 C322 42.7(11)
C311 P3 C321 C323 56.8(11)
C3 P3 C321 C323 162.6(10)
Pt2 P3 C321 C323 -79.0(10)
C1 P1 C111 C112 165.4(9)
C121 P1 C111 C112 56.2(10)
Pt1 P1 C111 C112 -74.5(10)
C1 P1 C111 C113 -71.0(9)
C121 P1 C111 C113 179.7(8)
Pt1 P1 C111 C113 49.0(9)
C52 C51 C56 C55 -1.4(17)
P5 C51 C56 C55 176.5(9)
C52 C53 C54 C55 1.6(19)
P4 C4 C3 P3 -16.7(14)
C321 P3 C3 C4 141.5(11)
C311 P3 C3 C4 -112.4(11)
Pt2 P3 C3 C4 12.9(12)
C2 P2 C221 C223 46.3(11)
C211 P2 C221 C223 -63.5(11)
Pt1 P2 C221 C223 161.2(9)
C2 P2 C221 C222 -81.8(10)
C211 P2 C221 C222 168.4(9)
Pt1 P2 C221 C222 33.1(11)
C53 C54 C55 C56 -0.8(19)
C51 C56 C55 C54 0.8(19)
C321 P3 C311 C312 175.8(9)
C3 P3 C311 C312 72.4(10)
Pt2 P3 C311 C312 -46.0(10)
C321 P3 C311 C313 48.3(11)
C3 P3 C311 C313 -55.1(11)
Pt2 P3 C311 C313 -173.5(8)
